data_7011240
loop_
_publ_author_name
'Xing Zhang'
'Guo-Cong Guo'
'Fa-Kun Zheng'
'Guo-Wei Zhou'
'Jiang-Gao Mao'
'Zhen-Chao Dong'
'Jin-Shun Huang'
'Thomas C. W. Mak'

_publ_section_title
;
 Self-assembly of silver(I) coordination polymers with novel layered
 open network structures based on a flexible double betaine ligand
;
_journal_issue 7
_journal_name_full 'J. Chem. Soc., Dalton Trans.'
_journal_page_first 1344
_journal_page_last 1349
_journal_paper_doi 10.1039/b109298g
_journal_year 2002
_chemical_formula_sum 'C15 H18 Ag B F4 N2 O6'
_chemical_formula_weight 516.99
_chemical_name_systematic
; 
? 
;
_space_group_IT_number 14
_symmetry_cell_setting monoclinic
_symmetry_space_group_name_Hall '-P 2ybc'
_symmetry_space_group_name_H-M 'P 1 21/c 1'
_atom_sites_solution_hydrogens geom
_atom_sites_solution_primary direct
_atom_sites_solution_secondary difmap
_audit_creation_method SHELXL-97
_cell_angle_alpha 90.00
_cell_angle_beta 90.487(1)
_cell_angle_gamma 90.00
_cell_formula_units_Z 4
_cell_length_a 5.7779(2)
_cell_length_b 12.8758(4)
_cell_length_c 25.7377(7)
_cell_measurement_reflns_used 110
_cell_measurement_temperature 293(2)
_cell_measurement_theta_max 25.07
_cell_measurement_theta_min 1.77
_cell_volume 1914.69(10)
_computing_cell_refinement 'Siemens SMART'
_computing_data_collection 'Siemens SMART'
_computing_data_reduction 'Siemens XPREP'
_computing_molecular_graphics 'Bruker SHELXTL'
_computing_publication_material 'Bruker SHELXTL'
_computing_structure_refinement 'Siemens SHELXTL'
_computing_structure_solution 'Siemens SHELXTL'
_diffrn_ambient_temperature 293(2)
_diffrn_measured_fraction_theta_full 0.982
_diffrn_measured_fraction_theta_max 0.982
_diffrn_measurement_device_type 'Siemens SMART CCD'
_diffrn_measurement_method 'phi and omega scans'
_diffrn_radiation_monochromator graphite
_diffrn_radiation_source 'fine-focus sealed tube'
_diffrn_radiation_type MoK\a
_diffrn_radiation_wavelength 0.71073
_diffrn_reflns_av_R_equivalents 0.0312
_diffrn_reflns_av_sigmaI/netI 0.0558
_diffrn_reflns_limit_h_max 6
_diffrn_reflns_limit_h_min -6
_diffrn_reflns_limit_k_max 15
_diffrn_reflns_limit_k_min -12
_diffrn_reflns_limit_l_max 12
_diffrn_reflns_limit_l_min -30
_diffrn_reflns_number 5630
_diffrn_reflns_theta_full 25.07
_diffrn_reflns_theta_max 25.07
_diffrn_reflns_theta_min 1.77
_diffrn_standards_decay_% 0
_diffrn_standards_interval_count 0
_diffrn_standards_interval_time .
_diffrn_standards_number 0
_exptl_absorpt_coefficient_mu 1.126
_exptl_absorpt_correction_T_max 1.0000
_exptl_absorpt_correction_T_min .4658
_exptl_absorpt_correction_type empirical
_exptl_absorpt_process_details 'SADABS (Sheldrick, 1996)'
_exptl_crystal_colour colourless
_exptl_crystal_density_diffrn 1.793
_exptl_crystal_density_method 'not measured'
_exptl_crystal_description rhombic
_exptl_crystal_F_000 1032
_exptl_crystal_size_max .65
_exptl_crystal_size_mid .43
_exptl_crystal_size_min .41
_refine_diff_density_max 0.926
_refine_diff_density_min -0.776
_refine_diff_density_rms 0.110
_refine_ls_extinction_coef 0.0238(16)
_refine_ls_extinction_expression Fc^*^=kFc[1+0.001xFc^2^\l^3^/sin(2\q)]^-1/4^
_refine_ls_extinction_method SHELXL
_refine_ls_goodness_of_fit_ref 1.033
_refine_ls_hydrogen_treatment mixed
_refine_ls_matrix_type full
_refine_ls_number_parameters 261
_refine_ls_number_reflns 3329
_refine_ls_number_restraints 1
_refine_ls_restrained_S_all 1.033
_refine_ls_R_factor_all 0.0673
_refine_ls_R_factor_gt 0.0552
_refine_ls_shift/su_max 0.000
_refine_ls_shift/su_mean 0.000
_refine_ls_structure_factor_coef Fsqd
_refine_ls_weighting_details 'calc w=1/[\s^2^(Fo^2^)+(0.0711P)^2^+4.9435P] where P=(Fo^2^+2Fc^2^)/3'
_refine_ls_weighting_scheme calc
_refine_ls_wR_factor_gt 0.1402
_refine_ls_wR_factor_ref 0.1507
_reflns_number_gt 2720
_reflns_number_total 3329
_reflns_threshold_expression >2sigma(I)
_cod_data_source_file b109298g.txt
_cod_data_source_block 2
_cod_depositor_comments
;
The following automatic conversions were performed:
'_symmetry_cell_setting' value 'Monoclinic' changed to 'monoclinic'
according to '/home/saulius/struct/CIF-dictionaries/cif_core.dic'
dictionary named 'cif_core.dic' version 2.4.1 from 2010-06-29.

Automatic conversion script
Id: cif_fix_enum 1527 2010-12-29 10:47:43Z saulius 
;
_cod_original_cell_volume 1914.7(1)
_cod_original_sg_symbol_H-M P2(1)/c
_cod_database_code 7011240

loop_
_symmetry_equiv_pos_as_xyz
'x, y, z'
'-x, y+1/2, -z+1/2'
'-x, -y, -z'
'x, -y-1/2, z-1/2'

loop_
_atom_site_label
_atom_site_type_symbol
_atom_site_fract_x
_atom_site_fract_y
_atom_site_fract_z
_atom_site_U_iso_or_equiv
_atom_site_adp_type
_atom_site_occupancy
_atom_site_symmetry_multiplicity
_atom_site_calc_flag
_atom_site_refinement_flags
_atom_site_disorder_assembly
_atom_site_disorder_group
Ag1 Ag 0.80501(8) 0.43690(4) 0.513844(18) 0.0568(3) Uani 1 1 d . . .
O1W O 0.8036(9) 0.8191(4) 0.0513(2) 0.0749(13) Uani 1 1 d . . .
O2W O 0.8331(16) 0.7980(6) 0.1584(3) 0.129(3) Uani 1 1 d . . .
O1 O 0.6369(7) 0.5128(4) 0.44570(16) 0.0582(11) Uani 1 1 d . . .
O2 O 0.9498(7) 0.6006(4) 0.42199(17) 0.0704(14) Uani 1 1 d . . .
O3 O 0.6111(8) 0.2275(4) 0.0104(2) 0.0789(15) Uani 1 1 d . . .
O4 O 0.9140(9) 0.3285(4) -0.0063(2) 0.0724(13) Uani 1 1 d . . .
N1 N 0.4137(8) 0.6678(4) 0.27688(16) 0.0447(11) Uani 1 1 d . . .
N2 N 0.4126(8) 0.5548(4) 0.09875(16) 0.0450(11) Uani 1 1 d . . .
C1 C 0.7495(10) 0.5698(4) 0.4163(2) 0.0431(12) Uani 1 1 d . . .
C2 C 0.6244(9) 0.6064(4) 0.36720(19) 0.0397(11) Uani 1 1 d . . .
C3 C 0.7217(9) 0.6822(4) 0.3366(2) 0.0444(12) Uani 1 1 d . . .
H3A H 0.8607 0.7132 0.3464 0.053 Uiso 1 1 calc R . .
C4 C 0.6106(10) 0.7116(5) 0.2914(2) 0.0473(13) Uani 1 1 d . . .
H4A H 0.6752 0.7630 0.2707 0.057 Uiso 1 1 calc R . .
C5 C 0.3137(10) 0.5956(6) 0.3066(2) 0.0554(15) Uani 1 1 d . . .
H5A H 0.1731 0.5667 0.2963 0.066 Uiso 1 1 calc R . .
C6 C 0.4176(10) 0.5638(5) 0.3523(2) 0.0506(14) Uani 1 1 d . . .
H6A H 0.3474 0.5137 0.3729 0.061 Uiso 1 1 calc R . .
C7 C 0.3104(11) 0.6946(5) 0.2253(2) 0.0544(15) Uani 1 1 d . . .
H7A H 0.1434 0.6874 0.2263 0.065 Uiso 1 1 calc R . .
H7B H 0.3473 0.7658 0.2163 0.065 Uiso 1 1 calc R . .
C8 C 0.4094(11) 0.6220(5) 0.1864(2) 0.0559(16) Uani 1 1 d . . .
H8A H 0.3773 0.5512 0.1970 0.067 Uiso 1 1 calc R . .
H8B H 0.5761 0.6307 0.1858 0.067 Uiso 1 1 calc R . .
C9 C 0.3133(11) 0.6386(5) 0.1317(2) 0.0552(15) Uani 1 1 d . . .
H9A H 0.1456 0.6344 0.1317 0.066 Uiso 1 1 calc R . .
H9B H 0.3581 0.7063 0.1187 0.066 Uiso 1 1 calc R . .
C10 C 0.6176(10) 0.5705(4) 0.0763(2) 0.0462(13) Uani 1 1 d . . .
H10A H 0.6894 0.6350 0.0790 0.055 Uiso 1 1 calc R . .
C11 C 0.7213(10) 0.4927(5) 0.0494(2) 0.0460(13) Uani 1 1 d . . .
H11A H 0.8643 0.5039 0.0341 0.055 Uiso 1 1 calc R . .
C12 C 0.6150(10) 0.3969(4) 0.0449(2) 0.0436(12) Uani 1 1 d . . .
C13 C 0.4033(10) 0.3829(5) 0.0685(2) 0.0503(14) Uani 1 1 d . . .
H13A H 0.3273 0.3194 0.0659 0.060 Uiso 1 1 calc R . .
C14 C 0.3071(10) 0.4619(5) 0.0956(2) 0.0500(14) Uani 1 1 d . . .
H14A H 0.1665 0.4518 0.1121 0.060 Uiso 1 1 calc R . .
C15 C 0.7241(11) 0.3093(5) 0.0136(2) 0.0544(15) Uani 1 1 d . . .
B1 B 0.8581(13) 0.4336(6) 0.2151(3) 0.0577(18) Uani 1 1 d . . .
F11 F 0.9230(18) 0.5342(9) 0.2037(5) 0.098(3) Uiso 0.561(12) 1 d P A 1
F12 F 0.6518(16) 0.4277(7) 0.2398(4) 0.086(3) Uiso 0.561(12) 1 d P A 1
F13 F 1.0421(19) 0.4000(9) 0.2490(5) 0.108(4) Uiso 0.561(12) 1 d P A 1
F14 F 0.864(2) 0.3611(11) 0.1779(5) 0.135(5) Uiso 0.561(12) 1 d P A 1
F21 F 0.832(3) 0.4681(14) 0.2618(7) 0.138(6) Uiso 0.445(12) 1 d P A 2
F22 F 0.634(2) 0.4017(10) 0.2064(6) 0.099(4) Uiso 0.445(12) 1 d P A 2
F23 F 0.9031(16) 0.5111(8) 0.1789(4) 0.066(3) Uiso 0.445(12) 1 d P A 2
F24 F 1.010(3) 0.3628(14) 0.2122(7) 0.134(6) Uiso 0.445(12) 1 d P A 2

loop_
_atom_site_aniso_label
_atom_site_aniso_U_11
_atom_site_aniso_U_22
_atom_site_aniso_U_33
_atom_site_aniso_U_23
_atom_site_aniso_U_13
_atom_site_aniso_U_12
Ag1 0.0515(3) 0.0630(4) 0.0556(3) 0.0229(2) -0.0160(2) -0.0122(2)
O1W 0.068(3) 0.074(3) 0.082(3) -0.006(3) -0.006(2) 0.002(3)
O2W 0.176(7) 0.103(5) 0.108(5) 0.009(4) -0.015(5) 0.020(5)
O1 0.056(2) 0.068(3) 0.050(2) 0.022(2) -0.0083(19) -0.008(2)
O2 0.046(2) 0.108(4) 0.057(3) 0.033(3) -0.017(2) -0.010(3)
O3 0.055(3) 0.049(3) 0.132(5) -0.023(3) -0.012(3) 0.005(2)
O4 0.065(3) 0.069(3) 0.083(3) -0.017(3) 0.018(3) 0.008(2)
N1 0.041(2) 0.058(3) 0.035(2) 0.000(2) -0.0049(19) 0.007(2)
N2 0.044(3) 0.060(3) 0.031(2) 0.0021(19) -0.0048(18) 0.014(2)
C1 0.044(3) 0.047(3) 0.038(3) 0.003(2) -0.001(2) 0.001(2)
C2 0.037(3) 0.046(3) 0.036(2) -0.001(2) -0.003(2) 0.002(2)
C3 0.042(3) 0.049(3) 0.042(3) 0.005(2) -0.003(2) -0.005(2)
C4 0.046(3) 0.053(3) 0.043(3) 0.005(2) -0.004(2) -0.001(3)
C5 0.042(3) 0.077(4) 0.047(3) 0.000(3) -0.005(2) -0.013(3)
C6 0.047(3) 0.064(4) 0.041(3) 0.007(3) 0.000(2) -0.009(3)
C7 0.054(3) 0.071(4) 0.038(3) 0.000(3) -0.013(2) 0.017(3)
C8 0.054(3) 0.065(4) 0.048(3) -0.006(3) -0.005(3) 0.022(3)
C9 0.057(4) 0.068(4) 0.041(3) -0.010(3) -0.007(3) 0.020(3)
C10 0.049(3) 0.049(3) 0.041(3) 0.001(2) -0.001(2) -0.002(3)
C11 0.043(3) 0.055(3) 0.040(3) 0.000(2) -0.001(2) -0.001(3)
C12 0.044(3) 0.046(3) 0.040(3) 0.006(2) -0.009(2) 0.002(2)
C13 0.049(3) 0.052(3) 0.050(3) 0.006(3) 0.000(3) -0.007(3)
C14 0.040(3) 0.065(4) 0.045(3) 0.004(3) 0.001(2) -0.001(3)
C15 0.050(3) 0.054(4) 0.058(4) -0.005(3) -0.013(3) 0.012(3)
B1 0.046(4) 0.048(4) 0.079(5) 0.001(4) 0.009(4) 0.014(3)

loop_
_atom_type_symbol
_atom_type_description
_atom_type_scat_dispersion_real
_atom_type_scat_dispersion_imag
_atom_type_scat_source
C C 0.0033 0.0016 'International Tables Vol C Tables 4.2.6.8 and 6.1.1.4'
H H 0.0000 0.0000 'International Tables Vol C Tables 4.2.6.8 and 6.1.1.4'
B B 0.0013 0.0007 'International Tables Vol C Tables 4.2.6.8 and 6.1.1.4'
N N 0.0061 0.0033 'International Tables Vol C Tables 4.2.6.8 and 6.1.1.4'
O O 0.0106 0.0060 'International Tables Vol C Tables 4.2.6.8 and 6.1.1.4'
F F 0.0171 0.0103 'International Tables Vol C Tables 4.2.6.8 and 6.1.1.4'
Ag Ag -0.8971 1.1015 'International Tables Vol C Tables 4.2.6.8 and 6.1.1.4'

loop_
_geom_angle_atom_site_label_1
_geom_angle_atom_site_label_2
_geom_angle_atom_site_label_3
_geom_angle
_geom_angle_site_symmetry_1
_geom_angle_site_symmetry_3
_geom_angle_publ_flag
O2 Ag1 O1 162.56(17) 3_766 . ?
O2 Ag1 O3 97.49(19) 3_766 4_566 ?
O1 Ag1 O3 99.10(18) . 4_566 ?
O2 Ag1 Ag1 79.09(12) 3_766 3_766 ?
O1 Ag1 Ag1 83.92(11) . 3_766 ?
O3 Ag1 Ag1 149.08(14) 4_566 3_766 ?
C1 O1 Ag1 120.8(4) . . ?
C1 O2 Ag1 127.7(4) . 3_766 ?
C15 O3 Ag1 120.1(4) . 4_565 ?
C4 N1 C5 120.7(5) . . ?
C4 N1 C7 119.3(5) . . ?
C5 N1 C7 119.9(5) . . ?
C10 N2 C14 120.7(5) . . ?
C10 N2 C9 118.9(5) . . ?
C14 N2 C9 120.2(5) . . ?
O2 C1 O1 128.0(5) . . ?
O2 C1 C2 115.9(5) . . ?
O1 C1 C2 116.1(5) . . ?
C6 C2 C3 119.0(5) . . ?
C6 C2 C1 121.0(5) . . ?
C3 C2 C1 120.0(5) . . ?
C2 C3 C4 119.2(5) . . ?
N1 C4 C3 121.0(5) . . ?
N1 C5 C6 120.5(5) . . ?
C2 C6 C5 119.5(5) . . ?
C8 C7 N1 107.5(5) . . ?
C7 C8 C9 113.2(5) . . ?
N2 C9 C8 106.6(5) . . ?
N2 C10 C11 120.2(5) . . ?
C10 C11 C12 120.2(5) . . ?
C11 C12 C13 118.2(5) . . ?
C11 C12 C15 121.3(5) . . ?
C13 C12 C15 120.5(5) . . ?
C14 C13 C12 119.8(6) . . ?
N2 C14 C13 120.8(5) . . ?
O4 C15 O3 127.5(6) . . ?
O4 C15 C12 116.2(6) . . ?
O3 C15 C12 116.3(6) . . ?
F24 B1 F21 112.8(13) . . ?
F24 B1 F14 55.5(9) . . ?
F21 B1 F14 155.5(12) . . ?
F24 B1 F12 126.7(10) . . ?
F21 B1 F12 58.2(9) . . ?
F14 B1 F12 108.9(9) . . ?
F24 B1 F22 115.3(12) . . ?
F21 B1 F22 97.9(11) . . ?
F14 B1 F22 72.9(9) . . ?
F12 B1 F22 39.7(6) . . ?
F24 B1 F11 118.2(10) . . ?
F21 B1 F11 84.9(10) . . ?
F14 B1 F11 119.5(10) . . ?
F12 B1 F11 113.2(7) . . ?
F22 B1 F11 120.1(9) . . ?
F24 B1 F23 110.1(10) . . ?
F21 B1 F23 113.7(10) . . ?
F14 B1 F23 90.8(9) . . ?
F12 B1 F23 121.6(7) . . ?
F22 B1 F23 106.6(9) . . ?
F11 B1 F23 29.8(5) . . ?
F24 B1 F13 46.4(8) . . ?
F21 B1 F13 68.3(10) . . ?
F14 B1 F13 101.6(8) . . ?
F12 B1 F13 110.3(8) . . ?
F22 B1 F13 134.5(9) . . ?
F11 B1 F13 102.2(9) . . ?
F23 B1 F13 118.8(8) . . ?

loop_
_geom_bond_atom_site_label_1
_geom_bond_atom_site_label_2
_geom_bond_distance
_geom_bond_site_symmetry_2
_geom_bond_publ_flag
Ag1 O2 2.220(4) 3_766 ?
Ag1 O1 2.224(4) . ?
Ag1 O3 2.396(5) 4_566 ?
Ag1 Ag1 2.8728(9) 3_766 ?
O1 C1 1.242(7) . ?
O2 C1 1.231(7) . ?
O2 Ag1 2.220(4) 3_766 ?
O3 C15 1.242(8) . ?
O3 Ag1 2.396(5) 4_565 ?
O4 C15 1.238(8) . ?
N1 C4 1.321(7) . ?
N1 C5 1.337(8) . ?
N1 C7 1.491(7) . ?
N2 C10 1.338(8) . ?
N2 C14 1.345(8) . ?
N2 C9 1.490(7) . ?
C1 C2 1.526(7) . ?
C2 C6 1.367(8) . ?
C2 C3 1.376(8) . ?
C3 C4 1.379(8) . ?
C5 C6 1.380(8) . ?
C7 C8 1.489(8) . ?
C8 C9 1.523(8) . ?
C10 C11 1.360(8) . ?
C11 C12 1.382(8) . ?
C12 C13 1.383(8) . ?
C12 C15 1.526(8) . ?
C13 C14 1.354(9) . ?
B1 F24 1.268(18) . ?
B1 F21 1.292(18) . ?
B1 F14 1.338(15) . ?
B1 F12 1.357(12) . ?
B1 F22 1.377(15) . ?
B1 F11 1.381(13) . ?
B1 F23 1.391(12) . ?
B1 F13 1.436(14) . ?
